data_7115443
loop_
_publ_author_name
'Nan Ma'
'Yiwu Yao'
'Bing-Xin Zhao'
'Ying Wang'
'Wen-Cai Ye'
'Sheng Jiang'

_publ_section_title
;
 Total synthesis of securinega alkaloids (--)-norsecurinine,
 (--)-niruroidine and (--)-flueggine A
;
_journal_name_full Chem.Commun.
_journal_page_first 9284
_journal_paper_doi 10.1039/C4cc02575J
_journal_volume 50
_journal_year 2014
_chemical_absolute_configuration unk
_chemical_formula_moiety '0.92(C15 H15 Cl4 N O4)'
_chemical_formula_sum 'C13.846 H13.846 Cl3.692 N0.923 O3.692'
_chemical_formula_weight 383.17
_space_group_crystal_system orthorhombic
_space_group_IT_number 19
_space_group_name_Hall 'P 2ac 2ab'
_space_group_name_H-M_alt 'P 21 21 21'
_symmetry_space_group_name_Hall 'P 2ac 2ab'
_symmetry_space_group_name_H-M 'P 21 21 21'
_atom_sites_solution_primary iterative
_audit_creation_date 2013-04-30
_audit_creation_method
;
  Olex2 1.2
  (compiled Apr 23 2013 17:54:37, GUI svn.r4466)
;
_cell_angle_alpha 90
_cell_angle_beta 90
_cell_angle_gamma 90
_cell_formula_units_Z 13
_cell_length_a 10.26770(14)
_cell_length_b 22.1493(3)
_cell_length_c 23.3892(4)
_cell_measurement_reflns_used 19069
_cell_measurement_temperature 108.6(6)
_cell_measurement_theta_max 66.5540
_cell_measurement_theta_min 3.7770
_cell_volume 5319.23(14)
_computing_cell_refinement
;
CrysAlisPro, Agilent Technologies,
Version 1.171.36.24 (release 03-12-2012 CrysAlis171 .NET)
(compiled Dec  3 2012,18:21:49)
;
_computing_data_collection
;
CrysAlisPro, Agilent Technologies,
Version 1.171.36.24 (release 03-12-2012 CrysAlis171 .NET)
(compiled Dec  3 2012,18:21:49)
;
_computing_data_reduction
;
CrysAlisPro, Agilent Technologies,
Version 1.171.36.24 (release 03-12-2012 CrysAlis171 .NET)
(compiled Dec  3 2012,18:21:49)
;
_computing_molecular_graphics
;
O. V. Dolomanov, L. J. Bourhis, R. J. Gildea, J. A. K. Howard and H. Puschmann,
OLEX2: a complete structure solution, refinement and analysis program.
J. Appl. Cryst. (2009). 42, 339-341.
;
_computing_publication_material
;
O. V. Dolomanov, L. J. Bourhis, R. J. Gildea, J. A. K. Howard and H. Puschmann,
OLEX2: a complete structure solution, refinement and analysis program.
J. Appl. Cryst. (2009). 42, 339-341.
;
_computing_structure_refinement
;
olex2.refine (L.J. Bourhis, O.V. Dolomanov, R.J. Gildea, J.A.K. Howard,
H. Puschmann, in preparation, 2011)
;
_computing_structure_solution
;
olex2.solve (L.J. Bourhis, O.V. Dolomanov, R.J. Gildea, J.A.K. Howard,
H. Puschmann, in preparation, 2011)
;
_diffrn_ambient_temperature 108.6(6)
_diffrn_detector_area_resol_mean 10.4015
_diffrn_measured_fraction_theta_full 0.9853
_diffrn_measured_fraction_theta_max 0.9968
_diffrn_measurement_details
;
  1 omega  -34.00   65.00   1.0000    1.0000
omega____ theta____ kappa____ phi______ frames
    -       40.8640  -38.0000  -60.0000 99

  2 omega   52.00  115.00   1.0000    1.0000
omega____ theta____ kappa____ phi______ frames
    -       40.8640   57.0000   90.0000 63

  3 omega   28.00   75.00   1.0000    1.0000
omega____ theta____ kappa____ phi______ frames
    -       40.8640 -125.0000 -180.0000 47

  4 omega   21.00   76.00   1.0000    1.8400
omega____ theta____ kappa____ phi______ frames
    -       92.5000  -45.0000  120.0000 55

  5 omega   19.00   53.00   1.0000    1.8400
omega____ theta____ kappa____ phi______ frames
    -       92.5000 -125.0000 -150.0000 34

  6 omega   67.00   92.00   1.0000    1.8400
omega____ theta____ kappa____ phi______ frames
    -       92.5000 -125.0000 -150.0000 25

  7 omega   56.00   83.00   1.0000    1.8400
omega____ theta____ kappa____ phi______ frames
    -       92.5000  -94.0000  120.0000 27

  8 omega   34.00   70.00   1.0000    1.8400
omega____ theta____ kappa____ phi______ frames
    -       92.5000  -45.0000   90.0000 36

  9 omega   21.00   47.00   1.0000    1.8400
omega____ theta____ kappa____ phi______ frames
    -       92.5000  -94.0000 -150.0000 26

 10 omega   50.00   76.00   1.0000    1.8400
omega____ theta____ kappa____ phi______ frames
    -       92.5000 -101.0000 -112.0000 26

 11 omega   39.00   74.00   1.0000    1.8400
omega____ theta____ kappa____ phi______ frames
    -       92.5000  -45.0000  -90.0000 35

 12 omega   20.00   48.00   1.0000    1.8400
omega____ theta____ kappa____ phi______ frames
    -       92.5000  -94.0000   90.0000 28

 13 omega   54.00   80.00   1.0000    1.8400
omega____ theta____ kappa____ phi______ frames
    -       92.5000  -94.0000   90.0000 26

 14 omega   26.00   82.00   1.0000    1.8400
omega____ theta____ kappa____ phi______ frames
    -       92.5000  -94.0000  150.0000 56

 15 omega   24.00   69.00   1.0000    1.8400
omega____ theta____ kappa____ phi______ frames
    -       92.5000  -45.0000    0.0000 45

 16 omega  103.00  129.00   1.0000    1.8400
omega____ theta____ kappa____ phi______ frames
    -       92.5000  125.0000 -150.0000 26

 17 omega   18.00   64.00   1.0000    1.8400
omega____ theta____ kappa____ phi______ frames
    -       92.5000  -45.0000   60.0000 46

 18 omega   35.00   61.00   1.0000    1.8400
omega____ theta____ kappa____ phi______ frames
    -       92.5000   15.0000  150.0000 26

 19 omega   80.00  106.00   1.0000    1.8400
omega____ theta____ kappa____ phi______ frames
    -       92.5000   15.0000  150.0000 26

 20 omega   14.00   40.00   1.0000    1.8400
omega____ theta____ kappa____ phi______ frames
    -       92.5000 -101.0000 -112.0000 26

 21 omega   62.00  129.00   1.0000    1.8400
omega____ theta____ kappa____ phi______ frames
    -       92.5000   61.0000  120.0000 67

 22 omega   58.00  104.00   1.0000    1.8400
omega____ theta____ kappa____ phi______ frames
    -       92.5000  -61.0000  120.0000 46

 23 omega   19.00   49.00   1.0000    1.8400
omega____ theta____ kappa____ phi______ frames
    -       92.5000  -30.0000 -180.0000 30

 24 omega   69.00   95.00   1.0000    1.8400
omega____ theta____ kappa____ phi______ frames
    -       92.5000   61.0000  -30.0000 26

 25 omega  108.00  134.00   1.0000    1.8400
omega____ theta____ kappa____ phi______ frames
    -       92.5000   61.0000  -30.0000 26

 26 omega   18.00   89.00   1.0000    1.8400
omega____ theta____ kappa____ phi______ frames
    -       92.5000  -61.0000  -30.0000 71

 27 omega   50.00   81.00   1.0000    1.8400
omega____ theta____ kappa____ phi______ frames
    -       92.5000  -94.0000   30.0000 31

 28 omega   16.00   41.00   1.0000    1.8400
omega____ theta____ kappa____ phi______ frames
    -       92.5000  -30.0000   60.0000 25

 29 omega   46.00   71.00   1.0000    1.8400
omega____ theta____ kappa____ phi______ frames
    -       92.5000  -45.0000 -150.0000 25

 30 omega   13.00   39.00   1.0000    1.8400
omega____ theta____ kappa____ phi______ frames
    -       92.5000  -94.0000    0.0000 26

 31 omega   50.00   75.00   1.0000    1.8400
omega____ theta____ kappa____ phi______ frames
    -       92.5000  -45.0000 -180.0000 25

 32 omega  138.00  176.00   1.0000    1.8400
omega____ theta____ kappa____ phi______ frames
    -       92.5000   15.0000  -60.0000 38

 33 omega   65.00   90.00   1.0000    1.8400
omega____ theta____ kappa____ phi______ frames
    -       92.5000   15.0000  -60.0000 25
;
_diffrn_measurement_device_type 'Xcalibur, Ruby, Gemini ultra'
_diffrn_measurement_method '\w scans'
_diffrn_orient_matrix_UB_11 -0.1161759000
_diffrn_orient_matrix_UB_12 -0.0290039000
_diffrn_orient_matrix_UB_13 -0.0313926000
_diffrn_orient_matrix_UB_21 -0.0831540000
_diffrn_orient_matrix_UB_22 0.0056947000
_diffrn_orient_matrix_UB_23 0.0545339000
_diffrn_orient_matrix_UB_31 -0.0459133000
_diffrn_orient_matrix_UB_32 0.0629824000
_diffrn_orient_matrix_UB_33 -0.0193665000
_diffrn_radiation_monochromator mirror
_diffrn_radiation_type 'Cu K\a'
_diffrn_radiation_wavelength 1.5418
_diffrn_reflns_av_R_equivalents 0.0623
_diffrn_reflns_av_unetI/netI 0.0430
_diffrn_reflns_limit_h_max 12
_diffrn_reflns_limit_h_min -12
_diffrn_reflns_limit_k_max 26
_diffrn_reflns_limit_k_min -21
_diffrn_reflns_limit_l_max 27
_diffrn_reflns_limit_l_min -27
_diffrn_reflns_number 42381
_diffrn_reflns_theta_full 66.5455
_diffrn_reflns_theta_max 66.55
_diffrn_reflns_theta_min 2.75
_diffrn_source 'Enhance Ultra (Cu) X-ray Source'
_exptl_absorpt_coefficient_mu 6.251
_exptl_absorpt_correction_T_max 1.00000
_exptl_absorpt_correction_T_min 0.30900
_exptl_absorpt_correction_type multi-scan
_exptl_absorpt_process_details
;
CrysAlisPro, Agilent Technologies,
Version 1.171.36.24 (release 03-12-2012 CrysAlis171 .NET)
(compiled Dec  3 2012,18:21:49)
Empirical absorption correction using spherical harmonics,
 implemented in SCALE3 ABSPACK scaling algorithm.
;
_exptl_crystal_density_diffrn 1.5549
_exptl_crystal_F_000 2568.0934
_refine_diff_density_max 0.3737
_refine_diff_density_min -0.3341
_refine_diff_density_rms 0.0656
_refine_ls_abs_structure_details 'Flack, H. D. (1983). Acta Cryst. A39, 876-881.'
_refine_ls_abs_structure_Flack -0.017(9)
_refine_ls_d_res_high 0.8404
_refine_ls_d_res_low 16.0824
_refine_ls_goodness_of_fit_ref 1.0444
_refine_ls_hydrogen_treatment constr
_refine_ls_matrix_type full
_refine_ls_number_constraints 75
_refine_ls_number_parameters 648
_refine_ls_number_reflns 9352
_refine_ls_number_restraints 0
_refine_ls_restrained_S_all 1.0444
_refine_ls_R_factor_all 0.0408
_refine_ls_R_factor_gt 0.0357
_refine_ls_shift/su_max 0.0001
_refine_ls_shift/su_mean 0.0000
_refine_ls_structure_factor_coef Fsqd
_refine_ls_weighting_details 'w=1/[\s^2^(Fo^2^)+(0.0457P)^2^+1.5168P] where P=(Fo^2^+2Fc^2^)/3'
_refine_ls_weighting_scheme calc
_refine_ls_wR_factor_ref 0.0887
_reflns_Friedel_coverage 0.996
_reflns_limit_h_max 12
_reflns_limit_h_min -12
_reflns_limit_k_max 26
_reflns_limit_k_min -26
_reflns_limit_l_max 27
_reflns_limit_l_min -27
_reflns_number_gt 8627
_reflns_number_total 9352
_reflns_threshold_expression I>=2u(I)
_cod_data_source_file c4cc02575j3.cif
_cod_data_source_block exp_559_chendong
_cod_original_cell_volume 5319.23(13)
_cod_database_code 7115443
_chemical_oxdiff_formula C15H15Cl4NO4
_chemical_oxdiff_usercomment jiangsheng
_reflns_odcompleteness_completeness 98.53
_reflns_odcompleteness_iscentric 1
_reflns_odcompleteness_theta 66.97
_olex2_refinement_description
;
1. Fixed Uiso
 At 1.2 times of:
  All C(H) groups, All C(H,H) groups
2.a Ternary CH refined with riding coordinates:
 C42(H42), C45(H45), C47(H47), C52(H52), C55(H55), C65(H65)
2.b Secondary CH2 refined with riding coordinates:
 C28(H28a,H28b), C30(H30a,H30b), C32(H32a,H32b), C33(H33a,H33b), C38(H38a,
 H38b), C40(H40a,H40b), C41(H41a,H41b), C44(H44a,H44b), C51(H51a,H51b),
 C53(H53a,H53b), C54(H54a,H54b), C58(H58a,H58b), C60(H60a,H60b), C62(H62a,H62b),
  C71(H71a,H71b)
2.c Aromatic/amide H refined with riding coordinates:
 C36(H36), C37(H37), C43(H43), C46(H46), C57(H57), C59(H59), C64(H64),
 C68(H68), C70(H70)
;

loop_
_space_group_symop_id
_space_group_symop_operation_xyz
1 x,y,z
2 x+1/2,-y+1/2,-z
3 -x,y+1/2,-z+1/2
4 -x+1/2,-y,z+1/2

loop_
_atom_site_label
_atom_site_type_symbol
_atom_site_fract_x
_atom_site_fract_y
_atom_site_fract_z
_atom_site_U_iso_or_equiv
_atom_site_adp_type
_atom_site_occupancy
_atom_site_refinement_flags_posn
Cl1 Cl 0.97620(8) 0.32661(3) 0.36500(4) 0.03024(17) Uani 1.000000 .
Cl2 Cl 0.56343(8) -0.01439(3) 0.28433(3) 0.02785(17) Uani 1.000000 .
Cl3 Cl 0.58878(8) 0.30812(3) 0.30697(4) 0.03142(18) Uani 1.000000 .
Cl4 Cl 1.18478(7) 0.54318(4) 0.29436(4) 0.03416(19) Uani 1.000000 .
Cl5 Cl 0.93068(8) 0.58598(4) 0.26195(4) 0.03417(19) Uani 1.000000 .
Cl6 Cl 1.12319(8) 0.21591(4) 0.37399(4) 0.0385(2) Uani 1.000000 .
Cl7 Cl 1.11245(8) 0.27943(4) 0.26626(4) 0.03472(19) Uani 1.000000 .
Cl8 Cl 0.61004(8) 0.54519(4) 0.60080(4) 0.03532(19) Uani 1.000000 .
Cl9 Cl 0.14057(10) 0.83591(4) 0.70115(4) 0.0426(2) Uani 1.000000 .
Cl10 Cl 1.05161(10) 0.63364(4) 0.36274(4) 0.0424(2) Uani 1.000000 .
Cl11 Cl 0.54386(10) 0.66734(4) 0.63017(4) 0.0439(2) Uani 1.000000 .
Cl12 Cl 0.65958(9) 0.58745(5) 0.71535(4) 0.0485(2) Uani 1.000000 .
O13 O 0.3280(2) 0.57858(9) 0.63134(10) 0.0271(5) Uani 1.000000 .
O14 O 0.8579(2) 0.53656(9) 0.38397(9) 0.0225(4) Uani 1.000000 .
O15 O 0.50150(19) 0.09814(9) 0.47223(9) 0.0206(4) Uani 1.000000 .
O16 O 0.0483(2) 0.71353(9) 0.52079(9) 0.0250(5) Uani 1.000000 .
O17 O 0.7385(2) 0.47874(10) 0.32255(10) 0.0272(5) Uani 1.000000 .
O18 O 0.6831(2) 0.16693(9) 0.30385(9) 0.0241(5) Uani 1.000000 .
O19 O 0.8315(2) 0.21274(9) 0.36067(9) 0.0242(5) Uani 1.000000 .
O20 O 0.2154(2) 0.64611(9) 0.68655(9) 0.0248(5) Uani 1.000000 .
O21 O 0.4946(2) 0.44962(9) 0.47636(8) 0.0222(4) Uani 1.000000 .
N22 N 0.6464(2) 0.52340(10) 0.40050(11) 0.0189(5) Uani 1.000000 .
O23 O 0.3872(2) 0.08104(10) 0.55258(9) 0.0279(5) Uani 1.000000 .
O24 O -0.0565(3) 0.73025(11) 0.43813(10) 0.0442(7) Uani 1.000000 .
N25 N 0.1479(2) 0.62167(11) 0.59680(11) 0.0216(5) Uani 1.000000 .
O26 O 0.3663(3) 0.44482(12) 0.55444(10) 0.0390(6) Uani 1.000000 .
N27 N 0.6405(2) 0.18578(11) 0.39844(11) 0.0198(5) Uani 1.000000 .
C28 C 0.5531(3) 0.05795(13) 0.37761(12) 0.0196(6) Uani 1.000000 .
C29 C 0.0166(3) 0.71543(13) 0.58116(12) 0.0204(6) Uani 1.000000 .
C30 C 0.4378(3) 0.21801(14) 0.43365(13) 0.0237(6) Uani 1.000000 .
C31 C 0.2285(3) 0.61805(14) 0.64204(14) 0.0235(7) Uani 1.000000 .
C32 C 0.9748(3) 0.51716(14) 0.35642(14) 0.0243(7) Uani 1.000000 .
C33 C 0.4333(3) 0.55970(14) 0.40948(13) 0.0237(6) Uani 1.000000 .
C34 C 0.7448(3) 0.51023(13) 0.36507(14) 0.0216(6) Uani 1.000000 .
C35 C 0.3369(3) 0.42625(13) 0.40853(14) 0.0238(7) Uani 1.000000 .
C36 C 0.2818(3) 0.08129(14) 0.45943(13) 0.0235(7) Uani 1.000000 .
C37 C 0.2797(3) 0.07478(14) 0.35098(13) 0.0220(6) Uani 1.000000 .
C38 C 0.9049(3) 0.22471(15) 0.30995(13) 0.0256(7) Uani 1.000000 .
C39 C 0.7141(3) 0.18672(13) 0.35057(14) 0.0226(7) Uani 1.000000 .
C40 C 0.5606(3) 0.39153(13) 0.39207(13) 0.0204(6) Uani 1.000000 .
C41 C -0.0687(3) 0.60572(14) 0.57020(14) 0.0247(7) Uani 1.000000 .
C42 C 0.5009(3) 0.17080(13) 0.39442(13) 0.0200(6) Uani 1.000000 .
C43 C -0.1659(3) 0.76443(14) 0.63723(16) 0.0303(7) Uani 1.000000 .
C44 C 0.1111(3) 0.75743(14) 0.61276(13) 0.0240(7) Uani 1.000000 .
C45 C 0.0185(3) 0.64929(13) 0.60321(13) 0.0204(6) Uani 1.000000 .
C46 C 0.2779(3) 0.42789(15) 0.45937(14) 0.0293(7) Uani 1.000000 .
C47 C 0.0615(3) 0.76845(14) 0.67375(14) 0.0273(7) Uani 1.000000 .
C48 C -0.0591(4) 0.73109(14) 0.48935(15) 0.0306(8) Uani 1.000000 .
C49 C 0.4739(3) 0.10438(13) 0.41189(12) 0.0191(6) Uani 1.000000 .
C50 C 0.4785(3) 0.44376(13) 0.41528(13) 0.0197(6) Uani 1.000000 .
C51 C 0.5111(3) 0.58433(14) 0.46000(14) 0.0253(7) Uani 1.000000 .
C52 C 0.5046(3) 0.05574(13) 0.31591(13) 0.0207(6) Uani 1.000000 .
C53 C 0.6539(3) 0.57001(14) 0.44544(13) 0.0234(7) Uani 1.000000 .
C54 C 0.6710(3) 0.22394(15) 0.44846(13) 0.0263(7) Uani 1.000000 .
C55 C 0.5119(3) 0.50556(13) 0.38731(13) 0.0205(6) Uani 1.000000 .
C56 C 0.3872(3) 0.08664(13) 0.50144(13) 0.0220(6) Uani 1.000000 .
C57 C -0.0828(3) 0.77701(14) 0.67910(15) 0.0305(7) Uani 1.000000 .
C58 C 0.4203(3) 0.57161(15) 0.67682(14) 0.0285(7) Uani 1.000000 .
C59 C 0.2957(3) 0.40399(14) 0.35330(14) 0.0255(7) Uani 1.000000 .
C60 C 0.5415(3) 0.23256(14) 0.47911(13) 0.0251(7) Uani 1.000000 .
C61 C 1.0319(3) 0.56843(13) 0.32104(13) 0.0231(7) Uani 1.000000 .
C62 C 0.0182(3) 0.57989(14) 0.52240(14) 0.0278(7) Uani 1.000000 .
C63 C 0.3753(3) 0.44171(14) 0.50336(14) 0.0287(7) Uani 1.000000 .
C64 C 0.3833(3) 0.38242(13) 0.31624(14) 0.0246(7) Uani 1.000000 .
C65 C 0.5264(3) 0.38139(13) 0.32911(13) 0.0217(6) Uani 1.000000 .
C66 C -0.1165(3) 0.74340(13) 0.58223(14) 0.0248(7) Uani 1.000000 .
C67 C 0.3324(3) 0.08769(13) 0.40714(13) 0.0203(6) Uani 1.000000 .
C68 C 0.3604(3) 0.05790(13) 0.30860(13) 0.0221(6) Uani 1.000000 .
C69 C 0.5526(3) 0.59272(15) 0.65640(14) 0.0288(7) Uani 1.000000 .
C70 C -0.1611(4) 0.74947(15) 0.52944(16) 0.0317(8) Uani 1.000000 .
C71 C 0.1575(3) 0.58345(15) 0.54493(13) 0.0256(7) Uani 1.000000 .
C72 C 1.0237(3) 0.26021(14) 0.32836(14) 0.0246(7) Uani 1.000000 .
H28a H 0.6445(3) 0.06897(13) 0.37818(12) 0.0236(7) Uiso 1.000000 R
H28b H 0.5443(3) 0.01840(13) 0.39499(12) 0.0236(7) Uiso 1.000000 R
H30a H 0.4149(3) 0.25397(14) 0.41223(13) 0.0284(8) Uiso 1.000000 R
H30b H 0.3598(3) 0.20190(14) 0.45138(13) 0.0284(8) Uiso 1.000000 R
H32a H 1.0375(3) 0.50436(14) 0.38494(14) 0.0292(8) Uiso 1.000000 R
H32b H 0.9560(3) 0.48299(14) 0.33182(14) 0.0292(8) Uiso 1.000000 R
H33a H 0.3472(3) 0.54707(14) 0.42164(13) 0.0285(8) Uiso 1.000000 R
H33b H 0.4243(3) 0.59015(14) 0.37994(13) 0.0285(8) Uiso 1.000000 R
H36 H 0.1945(3) 0.07458(14) 0.46778(13) 0.0282(8) Uiso 1.000000 R
H37 H 0.1907(3) 0.07813(14) 0.34429(13) 0.0264(8) Uiso 1.000000 R
H38a H 0.9308(3) 0.18721(15) 0.29180(13) 0.0308(8) Uiso 1.000000 R
H38b H 0.8534(3) 0.24793(15) 0.28303(13) 0.0308(8) Uiso 1.000000 R
H40a H 0.6525(3) 0.40104(13) 0.39574(13) 0.0245(7) Uiso 1.000000 R
H40b H 0.5432(3) 0.35513(13) 0.41382(13) 0.0245(7) Uiso 1.000000 R
H41a H -0.1000(3) 0.57372(14) 0.59498(14) 0.0297(8) Uiso 1.000000 R
H41b H -0.1431(3) 0.62676(14) 0.55416(14) 0.0297(8) Uiso 1.000000 R
H42 H 0.4711(3) 0.17727(13) 0.35508(13) 0.0240(7) Uiso 1.000000 R
H43 H -0.2550(3) 0.76899(14) 0.64294(16) 0.0364(9) Uiso 1.000000 R
H44a H 0.1970(3) 0.73921(14) 0.61409(13) 0.0288(8) Uiso 1.000000 R
H44b H 0.1179(3) 0.79554(14) 0.59255(13) 0.0288(8) Uiso 1.000000 R
H45 H -0.0063(3) 0.64877(13) 0.64367(13) 0.0245(7) Uiso 1.000000 R
H46 H 0.1897(3) 0.42136(15) 0.46582(14) 0.0351(9) Uiso 1.000000 R
H47 H 0.0872(3) 0.73410(14) 0.69763(14) 0.0327(8) Uiso 1.000000 R
H51a H 0.4981(3) 0.62750(14) 0.46400(14) 0.0303(8) Uiso 1.000000 R
H51b H 0.4853(3) 0.56465(14) 0.49528(14) 0.0303(8) Uiso 1.000000 R
H52 H 0.5430(3) 0.08966(13) 0.29493(13) 0.0248(8) Uiso 1.000000 R
H53a H 0.6997(3) 0.55485(14) 0.47876(13) 0.0281(8) Uiso 1.000000 R
H53b H 0.6984(3) 0.60571(14) 0.43150(13) 0.0281(8) Uiso 1.000000 R
H54a H 0.7336(3) 0.20409(15) 0.47321(13) 0.0315(8) Uiso 1.000000 R
H54b H 0.7066(3) 0.26248(15) 0.43645(13) 0.0315(8) Uiso 1.000000 R
H55 H 0.5013(3) 0.50248(13) 0.34577(13) 0.0246(8) Uiso 1.000000 R
H57 H -0.1157(3) 0.79184(14) 0.71338(15) 0.0366(9) Uiso 1.000000 R
H58a H 0.3933(3) 0.59524(15) 0.70965(14) 0.0342(9) Uiso 1.000000 R
H58b H 0.4249(3) 0.52956(15) 0.68824(14) 0.0342(9) Uiso 1.000000 R
H59 H 0.2080(3) 0.40468(14) 0.34352(14) 0.0306(8) Uiso 1.000000 R
H60a H 0.5324(3) 0.27375(14) 0.49262(13) 0.0301(8) Uiso 1.000000 R
H60b H 0.5343(3) 0.20533(14) 0.51143(13) 0.0301(8) Uiso 1.000000 R
H62a H -0.0054(3) 0.53838(14) 0.51416(14) 0.0334(9) Uiso 1.000000 R
H62b H 0.0091(3) 0.60350(14) 0.48770(14) 0.0334(9) Uiso 1.000000 R
H64 H 0.3544(3) 0.36754(13) 0.28127(14) 0.0296(8) Uiso 1.000000 R
H65 H 0.5691(3) 0.41273(13) 0.30625(13) 0.0261(8) Uiso 1.000000 R
H68 H 0.3250(3) 0.04719(13) 0.27344(13) 0.0265(8) Uiso 1.000000 R
H70 H -0.2436(4) 0.76317(15) 0.51947(16) 0.0381(9) Uiso 1.000000 R
H71a H 0.2148(3) 0.60172(15) 0.51686(13) 0.0308(8) Uiso 1.000000 R
H71b H 0.1902(3) 0.54359(15) 0.55439(13) 0.0308(8) Uiso 1.000000 R

loop_
_atom_site_aniso_label
_atom_site_aniso_U_11
_atom_site_aniso_U_22
_atom_site_aniso_U_33
_atom_site_aniso_U_12
_atom_site_aniso_U_13
_atom_site_aniso_U_23
Cl1 0.0259(4) 0.0282(4) 0.0366(4) -0.0059(3) 0.0079(3) -0.0049(3)
Cl2 0.0231(4) 0.0284(4) 0.0321(4) 0.0022(3) 0.0015(3) -0.0076(3)
Cl3 0.0331(5) 0.0274(4) 0.0337(4) 0.0054(3) 0.0013(3) -0.0055(3)
Cl4 0.0124(3) 0.0528(5) 0.0374(5) -0.0004(3) 0.0053(3) 0.0052(4)
Cl5 0.0195(4) 0.0485(5) 0.0345(4) -0.0033(3) -0.0045(3) 0.0124(4)
Cl6 0.0205(4) 0.0540(5) 0.0411(5) 0.0107(4) -0.0032(3) 0.0038(4)
Cl7 0.0215(4) 0.0491(5) 0.0336(4) -0.0087(3) 0.0109(3) -0.0018(4)
Cl8 0.0216(4) 0.0504(5) 0.0339(4) 0.0088(4) 0.0003(3) 0.0010(4)
Cl9 0.0471(5) 0.0366(4) 0.0442(5) -0.0040(4) -0.0125(4) -0.0142(4)
Cl10 0.0453(5) 0.0397(4) 0.0422(5) -0.0229(4) 0.0106(4) -0.0102(4)
Cl11 0.0424(5) 0.0345(4) 0.0549(6) -0.0080(4) -0.0018(4) 0.0077(4)
Cl12 0.0266(5) 0.0796(7) 0.0392(5) 0.0094(4) -0.0157(4) -0.0053(5)
O13 0.0145(11) 0.0326(11) 0.0342(12) 0.0062(9) -0.0024(9) -0.0036(10)
O14 0.0114(10) 0.0304(11) 0.0258(11) -0.0046(8) 0.0027(8) -0.0027(9)
O15 0.0147(11) 0.0294(11) 0.0179(10) -0.0032(8) -0.0026(8) 0.0028(8)
O16 0.0252(12) 0.0289(11) 0.0209(11) -0.0032(9) -0.0012(9) 0.0021(9)
O17 0.0191(12) 0.0349(12) 0.0276(12) -0.0059(9) 0.0061(9) -0.0064(10)
O18 0.0210(11) 0.0273(11) 0.0239(12) -0.0029(9) 0.0006(9) -0.0012(9)
O19 0.0137(10) 0.0328(11) 0.0260(11) -0.0064(9) 0.0020(8) 0.0014(9)
O20 0.0187(11) 0.0307(11) 0.0250(12) 0.0028(9) -0.0018(9) -0.0013(9)
O21 0.0168(11) 0.0316(11) 0.0182(11) -0.0010(9) 0.0032(8) 0.0025(9)
N22 0.0106(12) 0.0219(12) 0.0241(13) -0.0028(9) 0.0008(10) -0.0019(10)
O23 0.0316(13) 0.0314(12) 0.0209(12) -0.0046(10) 0.0026(9) 0.0011(9)
O24 0.072(2) 0.0353(13) 0.0253(14) -0.0008(13) -0.0113(13) 0.0024(10)
N25 0.0150(13) 0.0268(13) 0.0229(13) 0.0017(10) -0.0006(10) -0.0034(11)
O26 0.0402(15) 0.0493(15) 0.0274(14) -0.0055(12) 0.0128(11) 0.0003(11)
N27 0.0129(12) 0.0240(12) 0.0226(13) -0.0051(10) 0.0003(10) -0.0002(10)
C28 0.0131(14) 0.0216(14) 0.0243(15) -0.0025(11) -0.0009(12) 0.0006(12)
C29 0.0143(14) 0.0259(15) 0.0210(16) 0.0000(12) 0.0001(11) 0.0016(12)
C30 0.0196(16) 0.0220(14) 0.0295(17) -0.0017(13) 0.0016(13) 0.0005(13)
C31 0.0141(15) 0.0273(15) 0.0291(18) 0.0009(12) -0.0014(12) 0.0044(14)
C32 0.0159(15) 0.0288(15) 0.0284(17) -0.0037(12) 0.0026(13) 0.0007(13)
C33 0.0163(15) 0.0263(15) 0.0285(17) 0.0022(12) 0.0010(13) 0.0036(13)
C34 0.0140(15) 0.0236(14) 0.0272(17) -0.0036(12) 0.0011(13) 0.0025(14)
C35 0.0134(15) 0.0235(15) 0.0345(18) -0.0013(12) 0.0022(13) 0.0044(13)
C36 0.0139(15) 0.0278(16) 0.0287(17) -0.0033(12) 0.0041(12) -0.0008(13)
C37 0.0128(14) 0.0290(16) 0.0241(16) -0.0039(12) -0.0026(12) 0.0004(12)
C38 0.0173(16) 0.0347(17) 0.0248(16) -0.0045(13) 0.0078(12) -0.0040(13)
C39 0.0147(15) 0.0228(15) 0.0304(18) -0.0013(12) 0.0007(13) 0.0028(13)
C40 0.0132(14) 0.0230(14) 0.0249(16) 0.0004(12) 0.0008(12) 0.0010(12)
C41 0.0177(16) 0.0247(15) 0.0318(17) -0.0020(13) -0.0052(13) 0.0050(13)
C42 0.0128(15) 0.0244(14) 0.0229(16) -0.0000(12) -0.0017(11) 0.0041(12)
C43 0.0205(17) 0.0256(16) 0.045(2) 0.0040(13) 0.0055(15) 0.0024(15)
C44 0.0184(16) 0.0258(15) 0.0277(17) -0.0007(12) -0.0034(12) -0.0022(13)
C45 0.0122(14) 0.0258(15) 0.0232(16) -0.0001(12) 0.0001(12) 0.0030(12)
C46 0.0128(16) 0.0373(18) 0.038(2) -0.0027(13) 0.0089(14) 0.0014(15)
C47 0.0284(18) 0.0234(15) 0.0300(17) 0.0015(14) -0.0032(14) -0.0045(13)
C48 0.039(2) 0.0212(16) 0.032(2) -0.0051(14) -0.0110(15) 0.0042(13)
C49 0.0116(14) 0.0263(15) 0.0194(15) 0.0002(12) -0.0030(11) 0.0005(12)
C50 0.0132(14) 0.0250(15) 0.0209(16) 0.0002(12) -0.0011(11) 0.0022(12)
C51 0.0195(16) 0.0240(15) 0.0323(18) -0.0011(13) 0.0034(13) -0.0025(13)
C52 0.0184(15) 0.0186(14) 0.0249(16) -0.0030(11) 0.0029(12) -0.0023(12)
C53 0.0192(16) 0.0252(16) 0.0259(17) -0.0019(12) 0.0004(13) -0.0045(13)
C54 0.0249(17) 0.0320(17) 0.0218(16) -0.0078(14) -0.0041(13) -0.0025(13)
C55 0.0118(15) 0.0253(15) 0.0244(16) -0.0015(12) -0.0015(12) 0.0033(12)
C56 0.0189(16) 0.0207(15) 0.0263(18) -0.0015(12) 0.0048(12) 0.0002(12)
C57 0.0306(19) 0.0239(15) 0.0369(19) 0.0048(14) 0.0089(15) 0.0011(14)
C58 0.0175(17) 0.0401(18) 0.0280(17) 0.0043(14) -0.0042(13) 0.0085(14)
C59 0.0160(16) 0.0273(16) 0.0332(18) -0.0054(12) -0.0062(13) 0.0052(13)
C60 0.0264(18) 0.0284(16) 0.0204(16) -0.0023(13) 0.0018(13) -0.0011(13)
C61 0.0115(15) 0.0309(16) 0.0268(17) -0.0035(12) 0.0008(12) -0.0003(13)
C62 0.0300(18) 0.0235(15) 0.0299(18) -0.0031(14) -0.0056(14) -0.0033(13)
C63 0.0246(18) 0.0317(17) 0.030(2) -0.0009(14) 0.0090(14) 0.0010(14)
C64 0.0208(16) 0.0243(15) 0.0289(18) -0.0059(13) -0.0060(13) 0.0044(13)
C65 0.0201(16) 0.0207(14) 0.0243(16) 0.0008(12) -0.0010(12) 0.0015(12)
C66 0.0193(16) 0.0192(15) 0.0360(19) 0.0007(12) 0.0001(14) 0.0013(13)
C67 0.0125(15) 0.0208(14) 0.0276(17) -0.0004(12) -0.0024(12) -0.0017(13)
C68 0.0194(16) 0.0251(15) 0.0217(16) -0.0030(12) -0.0041(12) 0.0029(12)
C69 0.0172(17) 0.0392(18) 0.0299(18) 0.0019(14) -0.0032(13) 0.0035(14)
C70 0.0246(18) 0.0290(17) 0.042(2) 0.0054(14) -0.0152(15) 0.0031(15)
C71 0.0233(17) 0.0283(16) 0.0253(17) 0.0021(13) 0.0012(13) -0.0053(13)
C72 0.0147(15) 0.0322(16) 0.0268(16) 0.0011(13) 0.0031(12) -0.0006(13)

loop_
_atom_type_symbol
_atom_type_scat_dispersion_real
_atom_type_scat_dispersion_imag
_atom_type_scat_source
_atom_type_scat_dispersion_source
H 0.00000 0.00000 'International Tables Volume C Table 6.1.1.4 (pp. 500-502)' 'Henke, Gullikson and Davis, At. Data and Nucl. Data Tables, 1993, 54, 2'
C 0.01920 0.00962 'International Tables Volume C Table 6.1.1.4 (pp. 500-502)' 'Henke, Gullikson and Davis, At. Data and Nucl. Data Tables, 1993, 54, 2'
Cl 0.36843 0.69943 'International Tables Volume C Table 6.1.1.4 (pp. 500-502)' 'Henke, Gullikson and Davis, At. Data and Nucl. Data Tables, 1993, 54, 2'
O 0.05239 0.03377 'International Tables Volume C Table 6.1.1.4 (pp. 500-502)' 'Henke, Gullikson and Davis, At. Data and Nucl. Data Tables, 1993, 54, 2'
N 0.03256 0.01839 'International Tables Volume C Table 6.1.1.4 (pp. 500-502)' 'Henke, Gullikson and Davis, At. Data and Nucl. Data Tables, 1993, 54, 2'

loop_
_geom_angle_atom_site_label_1
_geom_angle_atom_site_label_2
_geom_angle_atom_site_label_3
_geom_angle
C58 O13 C31 115.3(2)
C34 O14 C32 116.0(2)
C56 O15 C49 109.5(2)
C48 O16 C29 109.3(2)
C39 O19 C38 113.8(2)
C63 O21 C50 109.7(2)
C53 N22 C34 123.6(2)
C55 N22 C34 121.4(2)
C55 N22 C53 112.8(2)
C45 N25 C31 120.0(3)
C71 N25 C31 124.6(3)
C71 N25 C45 112.4(2)
C42 N27 C39 119.6(3)
C54 N27 C39 121.9(2)
C54 N27 C42 112.7(2)
C52 C28 C49 110.0(2)
C44 C29 O16 110.2(2)
C45 C29 O16 107.1(2)
C45 C29 C44 113.8(2)
C66 C29 O16 103.5(2)
C66 C29 C44 108.5(2)
C66 C29 C45 113.3(2)
C60 C30 C42 105.3(3)
O20 C31 O13 124.3(3)
N25 C31 O13 110.7(3)
N25 C31 O20 124.9(3)
C61 C32 O14 110.2(2)
C55 C33 C51 105.4(2)
O17 C34 O14 123.5(3)
N22 C34 O14 110.3(3)
N22 C34 O17 126.2(3)
C50 C35 C46 109.6(3)
C59 C35 C46 132.2(3)
C59 C35 C50 117.5(3)
C67 C36 C56 108.6(3)
C68 C37 C67 119.6(3)
C72 C38 O19 106.6(2)
O19 C39 O18 122.7(3)
N27 C39 O18 126.2(3)
N27 C39 O19 111.1(3)
C65 C40 C50 109.0(2)
C62 C41 C45 105.2(3)
C30 C42 N27 102.6(2)
C49 C42 N27 111.7(2)
C49 C42 C30 114.4(2)
C66 C43 C57 119.5(3)
C47 C44 C29 109.5(3)
C29 C45 N25 111.7(2)
C41 C45 N25 102.4(2)
C41 C45 C29 114.9(2)
C63 C46 C35 108.7(3)
C44 C47 Cl9 108.1(2)
C57 C47 Cl9 107.9(2)
C57 C47 C44 115.2(3)
O24 C48 O16 120.6(3)
C70 C48 O16 108.0(3)
C70 C48 O24 131.4(3)
C28 C49 O15 110.0(2)
C42 C49 O15 108.2(2)
C42 C49 C28 113.7(2)
C67 C49 O15 103.8(2)
C67 C49 C28 108.0(2)
C67 C49 C42 112.7(2)
C35 C50 O21 103.7(2)
C40 C50 O21 110.8(2)
C40 C50 C35 107.4(2)
C55 C50 O21 108.2(2)
C55 C50 C35 113.2(2)
C55 C50 C40 113.2(2)
C53 C51 C33 104.7(3)
C28 C52 Cl2 107.6(2)
C68 C52 Cl2 108.1(2)
C68 C52 C28 115.5(3)
C51 C53 N22 104.6(2)
C60 C54 N27 105.0(2)
C33 C55 N22 102.3(2)
C50 C55 N22 110.8(2)
C50 C55 C33 115.4(2)
O23 C56 O15 120.7(3)
C36 C56 O15 108.1(2)
C36 C56 O23 131.2(3)
C47 C57 C43 123.2(3)
C69 C58 O13 109.1(3)
C64 C59 C35 120.3(3)
C54 C60 C30 104.6(2)
Cl5 C61 Cl4 108.22(17)
Cl10 C61 Cl4 110.59(16)
Cl10 C61 Cl5 108.70(17)
C32 C61 Cl4 107.2(2)
C32 C61 Cl5 111.2(2)
C32 C61 Cl10 110.9(2)
C71 C62 C41 105.9(3)
O26 C63 O21 120.9(3)
C46 C63 O21 108.0(3)
C46 C63 O26 131.1(3)
C65 C64 C59 122.2(3)
C40 C65 Cl3 108.9(2)
C64 C65 Cl3 107.5(2)
C64 C65 C40 114.6(3)
C43 C66 C29 117.6(3)
C70 C66 C29 110.0(3)
C70 C66 C43 132.0(3)
C37 C67 C36 131.6(3)
C49 C67 C36 109.5(3)
C49 C67 C37 118.4(3)
C52 C68 C37 122.4(3)
Cl11 C69 Cl8 108.52(18)
Cl12 C69 Cl8 109.06(18)
Cl12 C69 Cl11 111.40(19)
C58 C69 Cl8 110.2(2)
C58 C69 Cl11 110.7(2)
C58 C69 Cl12 106.9(2)
C66 C70 C48 108.8(3)
C62 C71 N25 104.5(2)
Cl6 C72 Cl1 109.08(18)
Cl7 C72 Cl1 109.87(17)
Cl7 C72 Cl6 109.30(17)
C38 C72 Cl1 110.3(2)
C38 C72 Cl6 110.4(2)
C38 C72 Cl7 107.9(2)

loop_
_geom_bond_atom_site_label_1
_geom_bond_atom_site_label_2
_geom_bond_distance
Cl1 C72 1.771(3)
Cl2 C52 1.823(3)
Cl3 C65 1.820(3)
Cl4 C61 1.780(3)
Cl5 C61 1.772(3)
Cl6 C72 1.774(3)
Cl7 C72 1.767(3)
Cl8 C69 1.774(3)
Cl9 C47 1.817(3)
Cl10 C61 1.755(3)
Cl11 C69 1.765(3)
Cl12 C69 1.766(3)
O13 C31 1.367(4)
O13 C58 1.433(4)
O14 C32 1.428(4)
O14 C34 1.373(4)
O15 C49 1.446(4)
O15 C56 1.382(4)
O16 C29 1.450(4)
O16 C48 1.382(4)
O17 C34 1.216(4)
O18 C39 1.220(4)
O19 C38 1.431(4)
O19 C39 1.356(4)
O20 C31 1.220(4)
O21 C50 1.444(4)
O21 C63 1.389(4)
N22 C34 1.339(4)
N22 C53 1.475(4)
N22 C55 1.469(4)
O23 C56 1.203(4)
O24 C48 1.198(4)
N25 C31 1.346(4)
N25 C45 1.470(4)
N25 C71 1.483(4)
O26 C63 1.200(4)
N27 C39 1.351(4)
N27 C42 1.474(4)
N27 C54 1.477(4)
C28 C49 1.537(4)
C28 C52 1.527(4)
C29 C44 1.534(4)
C29 C45 1.553(4)
C29 C66 1.501(4)
C30 C42 1.535(4)
C30 C60 1.538(4)
C32 C61 1.523(4)
C33 C51 1.527(4)
C33 C55 1.535(4)
C35 C46 1.335(5)
C35 C50 1.512(4)
C35 C59 1.446(5)
C36 C56 1.466(4)
C36 C67 1.336(4)
C37 C67 1.449(4)
C37 C68 1.345(4)
C38 C72 1.513(4)
C40 C50 1.531(4)
C40 C65 1.530(4)
C41 C45 1.526(4)
C41 C62 1.541(5)
C42 C49 1.552(4)
C43 C57 1.329(5)
C43 C66 1.459(5)
C44 C47 1.534(5)
C46 C63 1.467(5)
C47 C57 1.498(5)
C48 C70 1.463(5)
C49 C67 1.504(4)
C50 C55 1.556(4)
C51 C53 1.538(4)
C52 C68 1.491(4)
C54 C60 1.523(4)
C58 C69 1.514(5)
C59 C64 1.337(5)
C62 C71 1.526(5)
C64 C65 1.500(4)
C66 C70 1.324(5)
